data_7207367
loop_
_publ_author_name
'Chen, Min'
'Lu, Yi'
'Fan, Jian'
'Lv, Gao-Chao'
'Zhao, Yue'
'Zhang, Yan'
'Sun, Wei-Yin'

_publ_section_title
;
 High structural diversity controlled by temperature and induction agent
;
_journal_issue 6
_journal_name_full CrystEngComm
_journal_page_first 2015
_journal_paper_doi 10.1039/c1ce06456h
_journal_volume 14
_journal_year 2012
_chemical_formula_moiety 'C10 H7 N3 O5 Zn'
_chemical_formula_sum 'C10 H7 N3 O5 Zn'
_chemical_formula_weight 314.56
_chemical_name_systematic
;
?
;
_space_group_IT_number 9
_symmetry_cell_setting monoclinic
_symmetry_space_group_name_Hall 'C -2yc'
_symmetry_space_group_name_H-M 'C 1 c 1'
_atom_sites_solution_hydrogens geom
_atom_sites_solution_primary direct
_atom_sites_solution_secondary difmap
_audit_creation_method SHELXL-97
_cell_angle_alpha 90.00
_cell_angle_beta 116.445(2)
_cell_angle_gamma 90.00
_cell_formula_units_Z 4
_cell_length_a 11.1185(16)
_cell_length_b 10.5990(15)
_cell_length_c 9.7609(13)
_cell_measurement_reflns_used 2525
_cell_measurement_temperature 293(2)
_cell_measurement_theta_max 28.35
_cell_measurement_theta_min 2.81
_cell_volume 1029.9(2)
_computing_structure_refinement 'SHELXL-97 (Sheldrick, 1997)'
_computing_structure_solution 'SHELXS-97 (Sheldrick, 1990)'
_diffrn_ambient_temperature 293(2)
_diffrn_measured_fraction_theta_full 0.997
_diffrn_measured_fraction_theta_max 0.997
_diffrn_measurement_device_type 'Bruker Smart Apex CCD'
_diffrn_measurement_method 'phi and omega scans'
_diffrn_radiation_monochromator graphite
_diffrn_radiation_source 'fine-focus sealed tube'
_diffrn_radiation_type MoK\a
_diffrn_radiation_wavelength 0.71073
_diffrn_reflns_av_R_equivalents 0.0534
_diffrn_reflns_av_sigmaI/netI 0.0326
_diffrn_reflns_limit_h_max 13
_diffrn_reflns_limit_h_min -12
_diffrn_reflns_limit_k_max 11
_diffrn_reflns_limit_k_min -12
_diffrn_reflns_limit_l_max 11
_diffrn_reflns_limit_l_min -9
_diffrn_reflns_number 2480
_diffrn_reflns_theta_full 25.00
_diffrn_reflns_theta_max 25.00
_diffrn_reflns_theta_min 2.81
_exptl_absorpt_coefficient_mu 2.408
_exptl_absorpt_correction_T_max 0.6194
_exptl_absorpt_correction_T_min 0.5520
_exptl_absorpt_correction_type multi-scan
_exptl_absorpt_process_details 'SADBAS (Bruker,2000)'
_exptl_crystal_colour colorless
_exptl_crystal_density_diffrn 2.029
_exptl_crystal_density_method 'not measured'
_exptl_crystal_description prism
_exptl_crystal_F_000 632
_exptl_crystal_size_max 0.32
_exptl_crystal_size_mid 0.22
_exptl_crystal_size_min 0.22
_refine_diff_density_max 0.701
_refine_diff_density_min -0.632
_refine_diff_density_rms 0.083
_refine_ls_abs_structure_details 'Flack H D (1983), Acta Cryst. A39, 876-881'
_refine_ls_abs_structure_Flack -0.003(15)
_refine_ls_extinction_method none
_refine_ls_goodness_of_fit_ref 1.052
_refine_ls_hydrogen_treatment constr
_refine_ls_matrix_type full
_refine_ls_number_parameters 172
_refine_ls_number_reflns 1559
_refine_ls_number_restraints 2
_refine_ls_restrained_S_all 1.051
_refine_ls_R_factor_all 0.0374
_refine_ls_R_factor_gt 0.0372
_refine_ls_shift/su_max 0.000
_refine_ls_shift/su_mean 0.000
_refine_ls_structure_factor_coef Fsqd
_refine_ls_weighting_details 'calc w=1/[\s^2^(Fo^2^)+(0.0756P)^2^+0.5103P] where P=(Fo^2^+2Fc^2^)/3'
_refine_ls_weighting_scheme calc
_refine_ls_wR_factor_gt 0.0938
_refine_ls_wR_factor_ref 0.0941
_reflns_number_gt 1545
_reflns_number_total 1559
_reflns_threshold_expression >2sigma(I)
_cod_data_source_file c1ce06456h.txt
_cod_data_source_block 4
_cod_depositor_comments
;
The following automatic conversions were performed:

'_symmetry_cell_setting' value 'Monoclinic' changed to 'monoclinic'
according to /home/saulius/struct/CIF-dictionaries/cif_core.dic
dictionary named 'cif_core.dic' version 2.4.1 from 2010-06-29.

Automatic conversion script
Id: cif_fix_values 1715 2011-07-08 13:25:40Z adriana 
;
_cod_original_sg_symbol_Hall 'C -2yc '
_cod_original_sg_symbol_H-M 'Cc '
_cod_database_code 7207367

loop_
_symmetry_equiv_pos_as_xyz
'x, y, z'
'x, -y, z+1/2'
'x+1/2, y+1/2, z'
'x+1/2, -y+1/2, z+1/2'

loop_
_atom_site_label
_atom_site_type_symbol
_atom_site_fract_x
_atom_site_fract_y
_atom_site_fract_z
_atom_site_U_iso_or_equiv
_atom_site_adp_type
_atom_site_occupancy
_atom_site_symmetry_multiplicity
_atom_site_calc_flag
_atom_site_refinement_flags
Zn1 Zn -0.17631(3) 0.56469(4) 0.23244(3) 0.01976(19) Uani 1 1 d .
C1 C 0.1689(5) 0.6413(4) -0.0041(5) 0.0171(10) Uani 1 1 d .
H1 H 0.1031 0.6474 -0.1048 0.021 Uiso 1 1 calc R
C2 C 0.1366(4) 0.5942(4) 0.1069(6) 0.0152(9) Uani 1 1 d .
C3 C 0.2356(5) 0.5835(4) 0.2574(6) 0.0182(10) Uani 1 1 d .
H3 H 0.2143 0.5529 0.3333 0.022 Uiso 1 1 calc R
C4 C 0.3649(4) 0.6187(4) 0.2922(5) 0.0173(9) Uani 1 1 d .
C5 C 0.3995(5) 0.6654(4) 0.1825(5) 0.0197(10) Uani 1 1 d .
H5 H 0.4881 0.6867 0.2080 0.024 Uiso 1 1 calc R
C6 C 0.3006(5) 0.6801(4) 0.0341(5) 0.0191(10) Uani 1 1 d .
C7 C 0.5917(5) 0.5548(4) 0.4792(6) 0.0190(10) Uani 1 1 d .
H7 H 0.6195 0.5274 0.4073 0.023 Uiso 1 1 calc R
C8 C 0.4726(5) 0.6297(5) 0.5820(5) 0.0222(10) Uani 1 1 d .
H8 H 0.4013 0.6642 0.5948 0.027 Uiso 1 1 calc R
C9 C -0.0075(5) 0.5586(4) 0.0695(6) 0.0174(11) Uani 1 1 d .
C10 C 0.3374(5) 0.7483(4) -0.0769(6) 0.0215(10) Uani 1 1 d .
N1 N 0.4697(4) 0.6029(4) 0.4453(5) 0.0187(9) Uani 1 1 d .
N2 N 0.6647(4) 0.5518(3) 0.6256(5) 0.0189(9) Uani 1 1 d .
N3 N 0.5895(4) 0.6005(4) 0.6940(5) 0.0218(8) Uani 1 1 d .
O1 O -0.0927(4) 0.5519(3) -0.0645(5) 0.0252(8) Uani 1 1 d .
O2 O -0.0260(4) 0.5419(4) 0.1870(4) 0.0257(8) Uani 1 1 d .
O3 O 0.2446(3) 0.8135(3) -0.1777(4) 0.0246(8) Uani 1 1 d .
O4 O 0.4521(4) 0.7445(6) -0.0617(6) 0.0515(14) Uani 1 1 d .
O5 O -0.2752(4) 0.7013(4) 0.0244(5) 0.0286(9) Uani 1 1 d .
H5A H -0.2893 0.6852 -0.0668 0.034 Uiso 1 1 d R
H5B H -0.3376 0.7499 0.0201 0.034 Uiso 1 1 d R

loop_
_atom_site_aniso_label
_atom_site_aniso_U_11
_atom_site_aniso_U_22
_atom_site_aniso_U_33
_atom_site_aniso_U_23
_atom_site_aniso_U_13
_atom_site_aniso_U_12
Zn1 0.0183(3) 0.0282(3) 0.0164(3) -0.0075(2) 0.0110(2) -0.0047(2)
C1 0.018(2) 0.017(2) 0.012(3) 0.0006(17) 0.003(2) 0.0077(17)
C2 0.013(2) 0.0176(19) 0.016(2) -0.0008(18) 0.0078(19) 0.0014(17)
C3 0.022(2) 0.023(2) 0.012(3) 0.0015(17) 0.009(2) -0.0006(18)
C4 0.017(2) 0.021(2) 0.009(2) 0.0023(16) 0.0018(17) 0.0043(16)
C5 0.017(2) 0.025(2) 0.017(3) 0.0017(18) 0.006(2) -0.0003(18)
C6 0.023(2) 0.021(2) 0.017(3) 0.0059(17) 0.012(2) 0.0030(17)
C7 0.020(2) 0.027(2) 0.010(3) 0.0035(16) 0.007(2) 0.0049(17)
C8 0.023(2) 0.033(2) 0.014(3) 0.0053(19) 0.011(2) 0.0054(19)
C9 0.020(3) 0.018(2) 0.015(3) 0.0007(15) 0.008(2) 0.0038(15)
C10 0.023(2) 0.027(2) 0.016(2) 0.004(2) 0.010(2) -0.0025(19)
N1 0.016(2) 0.024(2) 0.015(2) 0.0034(18) 0.0061(17) -0.0010(17)
N2 0.018(2) 0.026(2) 0.013(2) 0.0018(14) 0.0063(17) 0.0053(14)
N3 0.024(2) 0.031(2) 0.011(2) 0.0015(17) 0.0090(19) 0.0048(17)
O1 0.0205(19) 0.041(2) 0.012(2) -0.0035(14) 0.0053(17) -0.0016(13)
O2 0.0202(18) 0.046(2) 0.015(2) 0.0059(15) 0.0116(16) 0.0035(15)
O3 0.0273(18) 0.0296(18) 0.019(2) 0.0066(13) 0.0121(16) -0.0026(14)
O4 0.026(2) 0.089(4) 0.046(3) 0.029(3) 0.022(2) 0.003(2)
O5 0.030(2) 0.035(2) 0.023(2) -0.0040(16) 0.0142(18) -0.0032(16)

loop_
_atom_type_symbol
_atom_type_description
_atom_type_scat_dispersion_real
_atom_type_scat_dispersion_imag
_atom_type_scat_source
C C 0.0033 0.0016 'International Tables Vol C Tables 4.2.6.8 and 6.1.1.4'
H H 0.0000 0.0000 'International Tables Vol C Tables 4.2.6.8 and 6.1.1.4'
N N 0.0061 0.0033 'International Tables Vol C Tables 4.2.6.8 and 6.1.1.4'
O O 0.0106 0.0060 'International Tables Vol C Tables 4.2.6.8 and 6.1.1.4'
Zn Zn 0.2839 1.4301 'International Tables Vol C Tables 4.2.6.8 and 6.1.1.4'

loop_
_geom_angle_atom_site_label_1
_geom_angle_atom_site_label_2
_geom_angle_atom_site_label_3
_geom_angle
_geom_angle_site_symmetry_1
_geom_angle_site_symmetry_3
O2 Zn1 O3 142.03(16) . 4_465
O2 Zn1 N2 116.96(17) . 2_464
O3 Zn1 N2 99.69(16) 4_465 2_464
O2 Zn1 O1 94.36(16) . 2_565
O3 Zn1 O1 93.53(15) 4_465 2_565
N2 Zn1 O1 92.52(15) 2_464 2_565
O2 Zn1 O5 89.91(15) . .
O3 Zn1 O5 81.39(15) 4_465 .
N2 Zn1 O5 88.00(15) 2_464 .
O1 Zn1 O5 174.91(14) 2_565 .
C2 C1 C6 120.3(4) . .
C2 C1 H1 119.9 . .
C6 C1 H1 119.9 . .
C1 C2 C3 119.9(4) . .
C1 C2 C9 121.1(4) . .
C3 C2 C9 119.0(4) . .
C4 C3 C2 119.1(4) . .
C4 C3 H3 120.4 . .
C2 C3 H3 120.4 . .
C3 C4 C5 121.8(4) . .
C3 C4 N1 120.0(4) . .
C5 C4 N1 118.1(4) . .
C4 C5 C6 119.1(4) . .
C4 C5 H5 120.5 . .
C6 C5 H5 120.5 . .
C5 C6 C1 119.7(4) . .
C5 C6 C10 117.6(4) . .
C1 C6 C10 122.4(4) . .
N2 C7 N1 110.4(5) . .
N2 C7 H7 124.8 . .
N1 C7 H7 124.8 . .
N3 C8 N1 110.7(4) . .
N3 C8 H8 124.7 . .
N1 C8 H8 124.7 . .
O1 C9 O2 126.8(5) . .
O1 C9 C2 119.9(5) . .
O2 C9 C2 113.3(4) . .
O4 C10 O3 124.0(5) . .
O4 C10 C6 120.2(5) . .
O3 C10 C6 115.6(4) . .
C8 N1 C7 105.0(4) . .
C8 N1 C4 130.8(4) . .
C7 N1 C4 124.2(4) . .
C7 N2 N3 108.0(4) . .
C7 N2 Zn1 124.0(3) . 2_665
N3 N2 Zn1 123.8(3) . 2_665
C8 N3 N2 105.9(4) . .
C9 O1 Zn1 145.2(3) . 2_564
C9 O2 Zn1 134.4(3) . .
C10 O3 Zn1 109.4(3) . 4_564
Zn1 O5 H5A 125.7 . .
Zn1 O5 H5B 118.5 . .
H5A O5 H5B 107.7 . .

loop_
_geom_bond_atom_site_label_1
_geom_bond_atom_site_label_2
_geom_bond_distance
_geom_bond_site_symmetry_2
Zn1 O2 1.925(4) .
Zn1 O3 1.974(3) 4_465
Zn1 N2 2.024(4) 2_464
Zn1 O1 2.163(4) 2_565
Zn1 O5 2.332(4) .
C1 C2 1.378(7) .
C1 C6 1.401(7) .
C1 H1 0.9300 .
C2 C3 1.394(7) .
C2 C9 1.524(7) .
C3 C4 1.374(6) .
C3 H3 0.9300 .
C4 C5 1.381(6) .
C4 N1 1.438(6) .
C5 C6 1.383(7) .
C5 H5 0.9300 .
C6 C10 1.504(6) .
C7 N2 1.292(7) .
C7 N1 1.345(7) .
C7 H7 0.9300 .
C8 N3 1.310(6) .
C8 N1 1.351(7) .
C8 H8 0.9300 .
C9 O1 1.228(7) .
C9 O2 1.265(7) .
C10 O4 1.218(7) .
C10 O3 1.267(6) .
N2 N3 1.381(6) .
N2 Zn1 2.024(4) 2_665
O1 Zn1 2.163(4) 2_564
O3 Zn1 1.974(3) 4_564
O5 H5A 0.8500 .
O5 H5B 0.8500 .

loop_
_geom_torsion_atom_site_label_1
_geom_torsion_atom_site_label_2
_geom_torsion_atom_site_label_3
_geom_torsion_atom_site_label_4
_geom_torsion
_geom_torsion_site_symmetry_1
_geom_torsion_site_symmetry_4
C6 C1 C2 C3 -0.9(7) . .
C6 C1 C2 C9 176.5(4) . .
C1 C2 C3 C4 -0.9(7) . .
C9 C2 C3 C4 -178.3(4) . .
C2 C3 C4 C5 0.5(7) . .
C2 C3 C4 N1 -177.1(4) . .
C3 C4 C5 C6 1.6(7) . .
N1 C4 C5 C6 179.3(4) . .
C4 C5 C6 C1 -3.4(7) . .
C4 C5 C6 C10 171.3(4) . .
C2 C1 C6 C5 3.0(7) . .
C2 C1 C6 C10 -171.4(4) . .
C1 C2 C9 O1 11.9(6) . .
C3 C2 C9 O1 -170.7(4) . .
C1 C2 C9 O2 -166.3(4) . .
C3 C2 C9 O2 11.1(6) . .
C5 C6 C10 O4 29.5(7) . .
C1 C6 C10 O4 -156.0(6) . .
C5 C6 C10 O3 -146.6(5) . .
C1 C6 C10 O3 28.0(7) . .
N3 C8 N1 C7 0.3(6) . .
N3 C8 N1 C4 -179.8(5) . .
N2 C7 N1 C8 0.0(5) . .
N2 C7 N1 C4 -179.9(4) . .
C3 C4 N1 C8 -45.0(7) . .
C5 C4 N1 C8 137.3(5) . .
C3 C4 N1 C7 135.0(5) . .
C5 C4 N1 C7 -42.7(6) . .
N1 C7 N2 N3 -0.3(5) . .
N1 C7 N2 Zn1 157.3(3) . 2_665
N1 C8 N3 N2 -0.4(5) . .
C7 N2 N3 C8 0.4(5) . .
Zn1 N2 N3 C8 -157.2(3) 2_665 .
O2 C9 O1 Zn1 -100.4(7) . 2_564
C2 C9 O1 Zn1 81.7(7) . 2_564
O1 C9 O2 Zn1 -28.7(7) . .
C2 C9 O2 Zn1 149.4(4) . .
O3 Zn1 O2 C9 -95.8(5) 4_465 .
N2 Zn1 O2 C9 67.7(5) 2_464 .
O1 Zn1 O2 C9 162.8(4) 2_565 .
O5 Zn1 O2 C9 -20.0(4) . .
O4 C10 O3 Zn1 -13.7(7) . 4_564
C6 C10 O3 Zn1 162.1(3) . 4_564
